data_1533008
loop_
_publ_author_name
'Arleth, Nicholas'
'Gamer, Michael T.'
'K\"oppe, Ralf'
'Pushkarevsky, Nikolay A.'
'Konchenko, Sergey N.'
'Fleischmann, Martin'
'Bodensteiner, Michael'
'Scheer, Manfred'
'Roesky, Peter W.'

_publ_section_title
;
 The approach to 4d/4f-polyphosphides
;
_journal_issue 12
_journal_name_full 'Chem. Sci.'
_journal_page_first 7179
_journal_paper_doi 10.1039/C5SC02252E
_journal_volume 6
_journal_year 2015
_chemical_formula_moiety 'C68 H80 Mo4 O8 P2 Yb2'
_chemical_formula_sum 'C68 H80 Mo4 O8 P2 Yb2'
_chemical_formula_weight 1817.10
_space_group_crystal_system triclinic
_space_group_IT_number 2
_space_group_name_Hall '-P 1'
_space_group_name_H-M_alt 'P -1'
_symmetry_space_group_name_Hall '-P 1'
_symmetry_space_group_name_H-M 'P -1'
_atom_sites_solution_hydrogens geom
_audit_creation_date 2015-05-05
_audit_creation_method
;
Olex2 1.2
(compiled 2015.01.26 svn.r3150 for OlexSys, GUI svn.r4998)
;
_audit_update_record
;
2015-05-20 deposited with the CCDC.
2015-09-08 downloaded from the CCDC.
;
_cell_angle_alpha 84.903(8)
_cell_angle_beta 71.669(7)
_cell_angle_gamma 76.285(7)
_cell_formula_units_Z 1
_cell_length_a 9.4563(7)
_cell_length_b 12.5189(13)
_cell_length_c 14.9787(13)
_cell_measurement_reflns_used 11421
_cell_measurement_temperature 150
_cell_measurement_theta_max 27.86
_cell_measurement_theta_min 2.19
_cell_volume 1635.0(3)
_computing_cell_refinement 'STOE X-AREA, PLATON (A.L.Spek, 2009)'
_computing_data_collection 'STOE X-AREA'
_computing_data_reduction 'STOE X-RED & LANA, PLATON (A.L.Spek, 2009)'
_computing_molecular_graphics 'Diamond 2/3, Olex2 (Dolomanov et al., 2009)'
_computing_publication_material 'MS Word, Olex2 (Dolomanov et al., 2009)'
_computing_structure_refinement 'SHELXL-2014/7 (Sheldrick, 2008)'
_computing_structure_solution 'SHELXS-2014/7 (Sheldrick, 2008)'
_diffrn_ambient_temperature 150
_diffrn_detector 'image plate (34cm diameter)'
_diffrn_detector_area_resol_mean 6.67
_diffrn_detector_type 'STOE image plate'
_diffrn_measured_fraction_theta_full 0.997
_diffrn_measured_fraction_theta_max 0.997
_diffrn_measurement_device 'two-circle goniometer'
_diffrn_measurement_device_type 'STOE IPDS 2'
_diffrn_measurement_method '\w scans'
_diffrn_radiation_collimation '0.5mm monocapillary'
_diffrn_radiation_monochromator 'plane graphite'
_diffrn_radiation_type MoK\a
_diffrn_radiation_wavelength 0.71073
_diffrn_reflns_av_R_equivalents 0.0698
_diffrn_reflns_av_unetI/netI 0.0761
_diffrn_reflns_laue_measured_fraction_full 0.997
_diffrn_reflns_laue_measured_fraction_max 0.997
_diffrn_reflns_limit_h_max 11
_diffrn_reflns_limit_h_min -11
_diffrn_reflns_limit_k_max 15
_diffrn_reflns_limit_k_min -15
_diffrn_reflns_limit_l_max 17
_diffrn_reflns_limit_l_min -17
_diffrn_reflns_number 14805
_diffrn_reflns_point_group_measured_fraction_full 0.997
_diffrn_reflns_point_group_measured_fraction_max 0.997
_diffrn_reflns_theta_full 25.284
_diffrn_reflns_theta_max 25.284
_diffrn_reflns_theta_min 2.187
_diffrn_source 'sealed tube, 12x0.4mm long-fine focus'
_exptl_absorpt_coefficient_mu 3.676
_exptl_absorpt_correction_T_max 0.9110
_exptl_absorpt_correction_T_min 0.4969
_exptl_absorpt_correction_type integration
_exptl_absorpt_process_details 'STOE X-RED & X-SHAPE'
_exptl_crystal_colour red
_exptl_crystal_density_diffrn 1.845
_exptl_crystal_description needle
_exptl_crystal_F_000 890
_exptl_crystal_size_max 0.216
_exptl_crystal_size_mid 0.087
_exptl_crystal_size_min 0.021
_refine_diff_density_max 0.916
_refine_diff_density_min -1.121
_refine_diff_density_rms 0.121
_refine_ls_extinction_method none
_refine_ls_goodness_of_fit_ref 0.945
_refine_ls_hydrogen_treatment constr
_refine_ls_matrix_type full
_refine_ls_number_parameters 485
_refine_ls_number_reflns 5918
_refine_ls_number_restraints 84
_refine_ls_restrained_S_all 0.940
_refine_ls_R_factor_all 0.0654
_refine_ls_R_factor_gt 0.0392
_refine_ls_shift/su_max 0.001
_refine_ls_shift/su_mean 0.000
_refine_ls_structure_factor_coef Fsqd
_refine_ls_weighting_details 'w=1/[\s^2^(Fo^2^)+(0.0288P)^2^] where P=(Fo^2^+2Fc^2^)/3'
_refine_ls_weighting_scheme calc
_refine_ls_wR_factor_gt 0.0708
_refine_ls_wR_factor_ref 0.0772
_reflns_Friedel_coverage 0.000
_reflns_number_gt 4341
_reflns_number_total 5918
_reflns_threshold_expression 'I > 2\s(I)'
_cod_data_source_file c5sc02252e2.cif
_cod_data_source_block 1b
_cod_depositor_comments 'Adding full bibliography for 1533007--1533012.cif.'
_cod_database_code 1533008
_shelx_space_group_comment
;
The symmetry employed for this shelxl refinement is uniquely defined
by the following loop, which should always be used as a source of
symmetry information in preference to the above space-group names.
They are only intended as comments.
;
_olex2_refinement_description
;
1. Fixed Uiso
 At 1.2 times of:
  All C(H) groups
 At 1.5 times of:
  All C(H,H,H) groups
2. Uiso/Uaniso restraints and constraints
C2A \\sim C3A \\sim C4A \\sim C5A \\sim C7A: within 1.7A with sigma of 0.04 and
sigma for terminal atoms of 0.08
C1B \\sim C2B \\sim C3B \\sim C4B \\sim C5B \\sim C9B \\sim C10B: within 1.7A
with sigma of 0.04 and sigma for terminal atoms of 0.08
Uanis(C2A) \\sim Ueq: with sigma of 0.015 and sigma for terminal atoms of 0.02
Uanis(C2B) \\sim Ueq: with sigma of 0.015 and sigma for terminal atoms of 0.02
Uanis(C7B) \\sim Ueq: with sigma of 0.01 and sigma for terminal atoms of 0.02
3. Others
 Sof(C1B)=Sof(C2B)=Sof(C3B)=Sof(C4B)=Sof(C5B)=Sof(C6B)=Sof(H6BA)=Sof(H6BB)=
 Sof(H6BC)=Sof(C7B)=Sof(H7BA)=Sof(H7BB)=Sof(H7BC)=Sof(C8B)=Sof(H8BA)=Sof(H8BB)=
 Sof(H8BC)=Sof(C9B)=Sof(H9BA)=Sof(H9BB)=Sof(H9BC)=Sof(C10B)=Sof(H10D)=Sof(H10E)=
 Sof(H10F)=1-FVAR(1)
 Sof(C1A)=Sof(C2A)=Sof(C3A)=Sof(C4A)=Sof(C5A)=Sof(C6A)=Sof(H6AA)=Sof(H6AB)=
 Sof(H6AC)=Sof(C7A)=Sof(H7AA)=Sof(H7AB)=Sof(H7AC)=Sof(C8A)=Sof(H8AA)=Sof(H8AB)=
 Sof(H8AC)=Sof(C9A)=Sof(H9AA)=Sof(H9AB)=Sof(H9AC)=Sof(C10A)=Sof(H10A)=Sof(H10B)=
 Sof(H10C)=FVAR(1)
4.a Aromatic/amide H refined with riding coordinates:
 C25(H25), C26(H26), C27(H27), C28(H28), C29(H29), C30(H30), C31(H31),
 C32(H32), C33(H33), C34(H34)
4.b Idealised Me refined as rotating group:
 C16(H16A,H16B,H16C), C17(H17A,H17B,H17C), C18(H18A,H18B,H18C), C19(H19A,H19B,
 H19C), C20(H20A,H20B,H20C), C6A(H6AA,H6AB,H6AC), C7A(H7AA,H7AB,H7AC), C8A(H8AA,
 H8AB,H8AC), C9A(H9AA,H9AB,H9AC), C10A(H10A,H10B,H10C), C6B(H6BA,H6BB,H6BC),
 C7B(H7BA,H7BB,H7BC), C8B(H8BA,H8BB,H8BC), C9B(H9BA,H9BB,H9BC), C10B(H10D,H10E,
 H10F)
;
_shelx_shelxl_version_number 2014/7
_olex2_submission_special_instructions 'No special instructions were received'

loop_
_space_group_symop_operation_xyz
'x, y, z'
'-x, -y, -z'

loop_
_atom_site_label
_atom_site_type_symbol
_atom_site_fract_x
_atom_site_fract_y
_atom_site_fract_z
_atom_site_U_iso_or_equiv
_atom_site_adp_type
_atom_site_occupancy
_atom_site_site_symmetry_order
_atom_site_calc_flag
_atom_site_refinement_flags_posn
_atom_site_refinement_flags_adp
_atom_site_refinement_flags_occupancy
_atom_site_disorder_assembly
_atom_site_disorder_group
Yb1 Yb 0.19645(3) 0.24824(3) 0.19570(2) 0.03525(10) Uani 1 1 d . . . . .
Mo1 Mo -0.18829(6) 0.24390(5) 0.53972(4) 0.03434(15) Uani 1 1 d . . . . .
Mo2 Mo -0.01574(6) 0.11344(5) 0.68346(4) 0.03515(15) Uani 1 1 d . . . . .
P1 P -0.0533(2) 0.06056(15) 0.54657(14) 0.0386(4) Uani 1 1 d . . . . .
O1 O -0.0331(7) 0.4143(5) 0.5924(5) 0.0621(16) Uani 1 1 d . . . . .
O2 O 0.0456(5) 0.2613(4) 0.3444(4) 0.0461(12) Uani 1 1 d . . . . .
O3 O -0.3097(7) 0.2703(6) 0.8060(4) 0.0726(18) Uani 1 1 d . . . . .
O4 O 0.1664(6) 0.0742(4) 0.2115(4) 0.0545(14) Uani 1 1 d . . . . .
C11 C -0.0586(8) 0.3000(6) 0.1570(6) 0.0456(19) Uani 1 1 d . . . . .
C12 C 0.0496(10) 0.2506(7) 0.0765(7) 0.059(2) Uani 1 1 d . . . . .
C13 C 0.1489(10) 0.3185(10) 0.0382(6) 0.069(3) Uani 1 1 d . . . . .
C14 C 0.1025(10) 0.4130(8) 0.0948(8) 0.067(3) Uani 1 1 d . . . . .
C15 C -0.0274(9) 0.3990(7) 0.1706(6) 0.051(2) Uani 1 1 d . . . . .
C16 C -0.1920(10) 0.2532(11) 0.2178(9) 0.096(4) Uani 1 1 d . . . . .
H16A H -0.1576 0.1983 0.2617 0.144 Uiso 1 1 calc GR . . . .
H16B H -0.2321 0.2185 0.1777 0.144 Uiso 1 1 calc GR . . . .
H16C H -0.2725 0.3125 0.2532 0.144 Uiso 1 1 calc GR . . . .
C17 C 0.0452(19) 0.1452(11) 0.0353(12) 0.134(6) Uani 1 1 d . . . . .
H17A H 0.1492 0.1003 0.0122 0.202 Uiso 1 1 calc GR . . . .
H17B H 0.0015 0.1633 -0.0168 0.202 Uiso 1 1 calc GR . . . .
H17C H -0.0179 0.1039 0.0841 0.202 Uiso 1 1 calc GR . . . .
C18 C 0.2692(15) 0.3051(19) -0.0575(8) 0.167(9) Uani 1 1 d . . . . .
H18A H 0.3369 0.3554 -0.0635 0.250 Uiso 1 1 calc GR . . . .
H18B H 0.2191 0.3220 -0.1069 0.250 Uiso 1 1 calc GR . . . .
H18C H 0.3290 0.2291 -0.0639 0.250 Uiso 1 1 calc GR . . . .
C19 C 0.1605(15) 0.5183(10) 0.0733(14) 0.144(8) Uani 1 1 d . . . . .
H19A H 0.1568 0.5493 0.1320 0.217 Uiso 1 1 calc GR . . . .
H19B H 0.0960 0.5714 0.0422 0.217 Uiso 1 1 calc GR . . . .
H19C H 0.2660 0.5024 0.0318 0.217 Uiso 1 1 calc GR . . . .
C20 C -0.1221(13) 0.4787(10) 0.2481(10) 0.106(4) Uani 1 1 d . . . . .
H20A H -0.1806 0.4395 0.3010 0.159 Uiso 1 1 calc GR . . . .
H20B H -0.1925 0.5361 0.2245 0.159 Uiso 1 1 calc GR . . . .
H20C H -0.0547 0.5124 0.2691 0.159 Uiso 1 1 calc GR . . . .
C21 C -0.0869(8) 0.3467(6) 0.5748(6) 0.0476(19) Uani 1 1 d . . . . .
C22 C -0.0415(7) 0.2526(5) 0.4211(5) 0.0364(16) Uani 1 1 d . . . . .
C23 C -0.2051(9) 0.2125(7) 0.7565(6) 0.0506(19) Uani 1 1 d . . . . .
C24 C -0.1113(8) 0.0013(6) 0.7440(5) 0.0421(17) Uani 1 1 d . . . . .
C25 C -0.3892(8) 0.2555(8) 0.4784(6) 0.057(2) Uani 1 1 d . . . . .
H25 H -0.3679 0.2374 0.4146 0.068 Uiso 1 1 calc R . . . .
C26 C -0.3983(7) 0.3592(7) 0.5113(7) 0.058(2) Uani 1 1 d . . . . .
H26 H -0.3826 0.4230 0.4735 0.069 Uiso 1 1 calc R . . . .
C27 C -0.4344(8) 0.3522(8) 0.6089(7) 0.065(3) Uani 1 1 d . . . . .
H27 H -0.4493 0.4101 0.6501 0.078 Uiso 1 1 calc R . . . .
C28 C -0.4446(8) 0.2418(8) 0.6350(7) 0.062(3) Uani 1 1 d . . . . .
H28 H -0.4672 0.2124 0.6973 0.075 Uiso 1 1 calc R . . . .
C29 C -0.4163(9) 0.1844(8) 0.5544(7) 0.059(2) Uani 1 1 d . . . . .
H29 H -0.4155 0.1087 0.5518 0.071 Uiso 1 1 calc R . . . .
C30 C 0.2501(9) 0.0892(10) 0.6118(7) 0.068(3) Uani 1 1 d . . . . .
H30 H 0.2962 0.0626 0.5495 0.082 Uiso 1 1 calc R . . . .
C31 C 0.2250(10) 0.0260(8) 0.6927(9) 0.071(3) Uani 1 1 d . . . . .
H31 H 0.2512 -0.0520 0.6958 0.086 Uiso 1 1 calc R . . . .
C32 C 0.1564(10) 0.0936(11) 0.7675(7) 0.073(3) Uani 1 1 d . . . . .
H32 H 0.1264 0.0707 0.8316 0.087 Uiso 1 1 calc R . . . .
C33 C 0.1371(10) 0.2034(9) 0.7342(8) 0.072(3) Uani 1 1 d . . . . .
H33 H 0.0925 0.2678 0.7711 0.087 Uiso 1 1 calc R . . . .
C34 C 0.1960(9) 0.1989(9) 0.6374(8) 0.069(3) Uani 1 1 d . . . . .
H34 H 0.1990 0.2604 0.5954 0.083 Uiso 1 1 calc R . . . .
C1A C 0.484(2) 0.1594(17) 0.1682(18) 0.043(5) Uani 0.569(13) 1 d . . P A 1
C2A C 0.414(4) 0.167(2) 0.266(2) 0.024(6) Uani 0.569(13) 1 d . U P A 1
C3A C 0.3722(17) 0.2852(14) 0.2872(13) 0.027(4) Uani 0.569(13) 1 d . U P A 1
C4A C 0.4153(18) 0.3397(14) 0.1997(16) 0.035(4) Uani 0.569(13) 1 d . U P A 1
C5A C 0.483(4) 0.266(3) 0.128(2) 0.038(6) Uani 0.569(13) 1 d . U P A 1
C6A C 0.5458(17) 0.0516(13) 0.1180(12) 0.062(5) Uani 0.569(13) 1 d . . P A 1
H6AA H 0.6425 0.0538 0.0692 0.093 Uiso 0.569(13) 1 calc GR . P A 1
H6AB H 0.4720 0.0384 0.0890 0.093 Uiso 0.569(13) 1 calc GR . P A 1
H6AC H 0.5631 -0.0079 0.1632 0.093 Uiso 0.569(13) 1 calc GR . P A 1
C7A C 0.3881(19) 0.0800(13) 0.3439(13) 0.050(4) Uani 0.569(13) 1 d . U P A 1
H7AA H 0.2795 0.0933 0.3799 0.075 Uiso 0.569(13) 1 calc GR . P A 1
H7AB H 0.4481 0.0836 0.3859 0.075 Uiso 0.569(13) 1 calc GR . P A 1
H7AC H 0.4205 0.0071 0.3157 0.075 Uiso 0.569(13) 1 calc GR . P A 1
C8A C 0.2996(17) 0.3390(17) 0.3817(13) 0.067(5) Uani 0.569(13) 1 d . . P A 1
H8AA H 0.2834 0.4191 0.3733 0.100 Uiso 0.569(13) 1 calc GR . P A 1
H8AB H 0.3670 0.3141 0.4211 0.100 Uiso 0.569(13) 1 calc GR . P A 1
H8AC H 0.2013 0.3190 0.4123 0.100 Uiso 0.569(13) 1 calc GR . P A 1
C9A C 0.411(2) 0.4634(12) 0.1932(14) 0.066(5) Uani 0.569(13) 1 d . . P A 1
H9AA H 0.5059 0.4756 0.1997 0.099 Uiso 0.569(13) 1 calc GR . P A 1
H9AB H 0.3239 0.5012 0.2437 0.099 Uiso 0.569(13) 1 calc GR . P A 1
H9AC H 0.4005 0.4924 0.1321 0.099 Uiso 0.569(13) 1 calc GR . P A 1
C10A C 0.570(2) 0.290(2) 0.0275(12) 0.077(6) Uani 0.569(13) 1 d . . P A 1
H10A H 0.6754 0.2895 0.0233 0.116 Uiso 0.569(13) 1 calc GR . P A 1
H10B H 0.5209 0.3621 0.0078 0.116 Uiso 0.569(13) 1 calc GR . P A 1
H10C H 0.5694 0.2333 -0.0137 0.116 Uiso 0.569(13) 1 calc GR . P A 1
C1B C 0.458(2) 0.121(2) 0.1973(18) 0.036(6) Uani 0.431(13) 1 d . U P A 2
C2B C 0.402(5) 0.190(3) 0.283(3) 0.025(8) Uani 0.431(13) 1 d . U P A 2
C3B C 0.406(3) 0.297(2) 0.2476(19) 0.032(5) Uani 0.431(13) 1 d . U P A 2
C4B C 0.459(6) 0.294(4) 0.151(4) 0.051(11) Uani 0.431(13) 1 d . U P A 2
C5B C 0.490(2) 0.189(3) 0.119(2) 0.050(6) Uani 0.431(13) 1 d . U P A 2
C6B C 0.482(2) -0.0083(16) 0.1937(18) 0.066(7) Uani 0.431(13) 1 d . . P A 2
H6BA H 0.5859 -0.0432 0.1946 0.099 Uiso 0.431(13) 1 calc GR . P A 2
H6BB H 0.4671 -0.0279 0.1359 0.099 Uiso 0.431(13) 1 calc GR . P A 2
H6BC H 0.4081 -0.0339 0.2484 0.099 Uiso 0.431(13) 1 calc GR . P A 2
C7B C 0.357(2) 0.136(2) 0.3750(17) 0.057(6) Uani 0.431(13) 1 d . U P A 2
H7BA H 0.3222 0.1914 0.4243 0.085 Uiso 0.431(13) 1 calc GR . P A 2
H7BB H 0.4440 0.0810 0.3838 0.085 Uiso 0.431(13) 1 calc GR . P A 2
H7BC H 0.2731 0.1004 0.3789 0.085 Uiso 0.431(13) 1 calc GR . P A 2
C8B C 0.366(3) 0.3842(19) 0.322(3) 0.083(10) Uani 0.431(13) 1 d . . P A 2
H8BA H 0.2774 0.4410 0.3171 0.124 Uiso 0.431(13) 1 calc GR . P A 2
H8BB H 0.4531 0.4177 0.3131 0.124 Uiso 0.431(13) 1 calc GR . P A 2
H8BC H 0.3410 0.3495 0.3850 0.124 Uiso 0.431(13) 1 calc GR . P A 2
C9B C 0.518(3) 0.394(2) 0.097(2) 0.091(11) Uani 0.431(13) 1 d . U P A 2
H9BA H 0.5086 0.3975 0.0335 0.136 Uiso 0.431(13) 1 calc GR . P A 2
H9BB H 0.6248 0.3857 0.0936 0.136 Uiso 0.431(13) 1 calc GR . P A 2
H9BC H 0.4564 0.4613 0.1305 0.136 Uiso 0.431(13) 1 calc GR . P A 2
C10B C 0.578(3) 0.150(4) 0.0190(15) 0.112(13) Uani 0.431(13) 1 d . U P A 2
H10D H 0.5404 0.2019 -0.0258 0.168 Uiso 0.431(13) 1 calc GR . P A 2
H10E H 0.5634 0.0771 0.0114 0.168 Uiso 0.431(13) 1 calc GR . P A 2
H10F H 0.6872 0.1467 0.0071 0.168 Uiso 0.431(13) 1 calc GR . P A 2

loop_
_atom_site_aniso_label
_atom_site_aniso_U_11
_atom_site_aniso_U_22
_atom_site_aniso_U_33
_atom_site_aniso_U_23
_atom_site_aniso_U_13
_atom_site_aniso_U_12
Yb1 0.02989(15) 0.04422(18) 0.03332(17) 0.01172(13) -0.01280(12) -0.01149(12)
Mo1 0.0270(3) 0.0331(3) 0.0381(3) 0.0019(3) -0.0074(2) -0.0018(2)
Mo2 0.0340(3) 0.0390(3) 0.0325(3) 0.0011(3) -0.0103(2) -0.0084(2)
P1 0.0386(9) 0.0361(9) 0.0406(10) -0.0017(8) -0.0175(8) 0.0004(7)
O1 0.062(4) 0.050(3) 0.080(5) -0.002(3) -0.024(3) -0.018(3)
O2 0.036(2) 0.064(3) 0.035(3) 0.008(2) -0.011(2) -0.008(2)
O3 0.066(4) 0.082(4) 0.047(4) -0.013(3) 0.004(3) 0.003(3)
O4 0.063(3) 0.051(3) 0.053(3) 0.010(3) -0.022(3) -0.017(3)
C11 0.043(4) 0.048(4) 0.058(5) 0.021(4) -0.034(4) -0.016(3)
C12 0.071(6) 0.059(5) 0.057(6) 0.006(4) -0.042(5) -0.009(4)
C13 0.054(5) 0.106(8) 0.038(5) 0.036(5) -0.020(4) -0.010(5)
C14 0.060(5) 0.065(6) 0.097(8) 0.056(6) -0.058(5) -0.029(4)
C15 0.049(4) 0.052(5) 0.064(5) 0.012(4) -0.039(4) -0.008(4)
C16 0.058(5) 0.145(10) 0.107(9) 0.083(8) -0.049(6) -0.061(6)
C17 0.184(15) 0.100(10) 0.166(15) -0.044(10) -0.142(13) 0.017(9)
C18 0.086(8) 0.34(3) 0.039(6) 0.042(11) -0.016(6) -0.006(12)
C19 0.111(9) 0.095(9) 0.27(2) 0.123(12) -0.124(12) -0.066(8)
C20 0.096(8) 0.104(9) 0.115(10) -0.032(8) -0.071(8) 0.048(7)
C21 0.046(4) 0.044(4) 0.046(5) 0.009(4) -0.010(3) -0.005(3)
C22 0.028(3) 0.040(4) 0.042(4) 0.011(3) -0.019(3) -0.002(3)
C23 0.050(4) 0.050(4) 0.044(5) 0.005(4) -0.006(4) -0.010(4)
C24 0.043(4) 0.043(4) 0.043(4) 0.005(3) -0.017(3) -0.011(3)
C25 0.037(4) 0.077(6) 0.054(5) -0.008(5) -0.018(4) 0.000(4)
C26 0.021(3) 0.053(5) 0.084(7) 0.022(5) -0.012(4) 0.006(3)
C27 0.028(4) 0.070(6) 0.082(7) -0.033(5) 0.001(4) 0.005(4)
C28 0.019(3) 0.088(7) 0.070(6) 0.018(5) -0.006(3) -0.011(4)
C29 0.044(4) 0.057(5) 0.080(7) 0.002(5) -0.029(4) -0.009(4)
C30 0.038(4) 0.116(9) 0.060(6) -0.017(6) -0.019(4) -0.023(5)
C31 0.045(5) 0.058(6) 0.119(10) 0.014(6) -0.039(6) -0.013(4)
C32 0.057(5) 0.126(10) 0.054(6) 0.023(6) -0.034(5) -0.040(6)
C33 0.051(5) 0.083(7) 0.090(8) -0.035(6) -0.020(5) -0.018(5)
C34 0.048(5) 0.079(7) 0.102(8) 0.044(6) -0.046(5) -0.041(5)
C1A 0.028(9) 0.061(14) 0.042(14) 0.013(10) -0.013(10) -0.018(7)
C2A 0.018(8) 0.028(10) 0.028(12) 0.000(8) -0.007(8) -0.011(7)
C3A 0.027(7) 0.032(8) 0.022(9) 0.015(7) -0.010(6) -0.010(6)
C4A 0.030(7) 0.061(10) 0.023(9) 0.020(9) -0.015(7) -0.022(7)
C5A 0.035(14) 0.056(15) 0.021(12) 0.005(11) -0.006(9) -0.013(11)
C6A 0.053(8) 0.058(10) 0.063(11) -0.012(8) -0.006(7) -0.001(7)
C7A 0.048(9) 0.032(8) 0.068(12) 0.030(8) -0.023(8) -0.009(7)
C8A 0.029(7) 0.098(14) 0.077(13) -0.013(11) -0.022(7) -0.009(8)
C9A 0.078(11) 0.051(9) 0.093(14) 0.029(9) -0.054(10) -0.031(8)
C10A 0.069(10) 0.133(19) 0.046(10) 0.027(11) -0.032(8) -0.043(11)
C1B 0.012(8) 0.062(15) 0.030(13) -0.008(11) 0.005(8) -0.009(9)
C2B 0.023(9) 0.033(14) 0.017(11) -0.009(9) -0.002(7) -0.004(9)
C3B 0.040(11) 0.053(13) 0.012(13) 0.008(11) -0.010(10) -0.024(9)
C4B 0.025(15) 0.08(3) 0.04(2) 0.010(17) -0.003(16) -0.017(16)
C5B 0.018(8) 0.091(19) 0.040(13) 0.006(15) -0.009(9) -0.009(11)
C6B 0.044(10) 0.051(12) 0.097(18) -0.029(12) -0.016(11) 0.003(9)
C7B 0.042(9) 0.054(12) 0.065(13) 0.011(10) -0.024(9) 0.015(10)
C8B 0.054(14) 0.055(14) 0.16(3) -0.032(16) -0.070(18) 0.002(10)
C9B 0.065(13) 0.11(2) 0.11(2) 0.09(2) -0.049(14) -0.050(14)
C10B 0.057(13) 0.24(4) 0.030(11) -0.015(17) -0.006(10) -0.018(18)

loop_
_atom_type_symbol
_atom_type_description
_atom_type_scat_dispersion_real
_atom_type_scat_dispersion_imag
_atom_type_scat_source
C C 0.0033 0.0016 'International Tables Vol C Tables 4.2.6.8 and 6.1.1.4'
H H 0.0000 0.0000 'International Tables Vol C Tables 4.2.6.8 and 6.1.1.4'
Mo Mo -1.6832 0.6857 'International Tables Vol C Tables 4.2.6.8 and 6.1.1.4'
O O 0.0106 0.0060 'International Tables Vol C Tables 4.2.6.8 and 6.1.1.4'
P P 0.1023 0.0942 'International Tables Vol C Tables 4.2.6.8 and 6.1.1.4'
Yb Yb -0.3850 5.5486 'International Tables Vol C Tables 4.2.6.8 and 6.1.1.4'

loop_
_geom_angle_atom_site_label_1
_geom_angle_atom_site_label_2
_geom_angle_atom_site_label_3
_geom_angle
_geom_angle_site_symmetry_1
O2 Yb1 O4 83.5(2) .
O2 Yb1 C11 83.7(2) .
O2 Yb1 C12 113.0(3) .
O2 Yb1 C13 132.7(2) .
O2 Yb1 C14 110.7(3) .
O2 Yb1 C15 81.8(2) .
O2 Yb1 C1A 117.0(6) .
O2 Yb1 C2A 85.3(7) .
O2 Yb1 C2B 80.2(9) .
O2 Yb1 C3B 89.5(6) .
O2 Yb1 C4B 120.6(13) .
O4 Yb1 C11 86.7(2) .
O4 Yb1 C12 79.8(2) .
O4 Yb1 C13 105.3(3) .
O4 Yb1 C14 131.6(3) .
O4 Yb1 C15 117.2(2) .
O4 Yb1 C1A 84.9(5) .
O4 Yb1 C2A 82.9(6) .
O4 Yb1 C2B 88.4(9) .
O4 Yb1 C3B 119.7(6) .
O4 Yb1 C4B 122.0(11) .
C11 Yb1 C12 31.3(3) .
C11 Yb1 C13 51.5(3) .
C11 Yb1 C14 51.7(2) .
C11 Yb1 C15 31.2(3) .
C11 Yb1 C1A 156.5(6) .
C11 Yb1 C2B 163.6(9) .
C12 Yb1 C13 30.9(3) .
C12 Yb1 C14 51.9(3) .
C12 Yb1 C15 52.2(3) .
C12 Yb1 C1A 125.2(6) .
C12 Yb1 C2B 160.9(8) .
C13 Yb1 C14 31.8(3) .
C13 Yb1 C15 52.5(3) .
C13 Yb1 C1A 110.1(6) .
C13 Yb1 C2B 144.9(9) .
C14 Yb1 C1A 122.5(6) .
C14 Yb1 C2B 138.5(10) .
C15 Yb1 C14 31.8(3) .
C15 Yb1 C1A 153.6(6) .
C15 Yb1 C2B 146.6(9) .
C2A Yb1 C11 165.6(7) .
C2A Yb1 C12 152.9(7) .
C2A Yb1 C13 141.3(7) .
C2A Yb1 C14 142.0(7) .
C2A Yb1 C15 154.5(7) .
C2A Yb1 C1A 31.8(8) .
C3B Yb1 C11 151.9(6) .
C3B Yb1 C12 152.7(7) .
C3B Yb1 C13 121.9(7) .
C3B Yb1 C14 106.9(7) .
C3B Yb1 C15 120.9(6) .
C3B Yb1 C2B 31.7(11) .
C4B Yb1 C11 142.1(12) .
C4B Yb1 C12 123.2(13) .
C4B Yb1 C13 94.3(13) .
C4B Yb1 C14 91.0(12) .
C4B Yb1 C15 118.0(11) .
C4B Yb1 C2B 52.0(16) .
C4B Yb1 C3B 31.3(13) .
P1 Mo1 Mo2 47.25(5) .
P1 Mo1 C27 138.4(3) .
P1 Mo1 C28 104.0(2) .
P1 Mo1 C29 91.1(2) .
C21 Mo1 Mo2 73.4(2) .
C21 Mo1 P1 111.0(2) .
C21 Mo1 C25 137.0(3) .
C21 Mo1 C26 102.6(3) .
C21 Mo1 C27 92.9(3) .
C21 Mo1 C28 117.3(3) .
C21 Mo1 C29 149.3(3) .
C22 Mo1 Mo2 108.50(18) .
C22 Mo1 P1 86.0(2) .
C22 Mo1 C21 82.6(3) .
C22 Mo1 C25 94.7(3) .
C22 Mo1 C26 99.6(3) .
C22 Mo1 C27 132.0(3) .
C22 Mo1 C28 151.2(3) .
C22 Mo1 C29 121.3(3) .
C25 Mo1 Mo2 145.1(2) .
C25 Mo1 P1 111.5(2) .
C25 Mo1 C27 57.7(3) .
C25 Mo1 C28 56.4(3) .
C25 Mo1 C29 34.0(3) .
C26 Mo1 Mo2 150.6(2) .
C26 Mo1 P1 146.4(3) .
C26 Mo1 C25 35.3(3) .
C26 Mo1 C27 34.8(3) .
C26 Mo1 C28 57.4(3) .
C26 Mo1 C29 57.6(3) .
C27 Mo1 Mo2 115.8(3) .
C27 Mo1 C28 34.7(3) .
C27 Mo1 C29 57.2(3) .
C28 Mo1 Mo2 97.7(2) .
C29 Mo1 Mo2 111.5(2) .
C29 Mo1 C28 33.5(3) .
P1 Mo2 Mo1 47.13(4) .
P1 Mo2 C34 108.5(3) .
C23 Mo2 Mo1 71.7(2) .
C23 Mo2 P1 108.9(3) .
C23 Mo2 C30 146.1(4) .
C23 Mo2 C31 140.5(4) .
C23 Mo2 C32 106.5(4) .
C23 Mo2 C33 91.8(3) .
C23 Mo2 C34 112.2(4) .
C24 Mo2 Mo1 109.9(2) .
C24 Mo2 P1 85.6(2) .
C24 Mo2 C23 84.7(3) .
C24 Mo2 C30 124.0(4) .
C24 Mo2 C31 95.5(3) .
C24 Mo2 C32 97.2(3) .
C24 Mo2 C33 128.4(4) .
C24 Mo2 C34 151.6(3) .
C30 Mo2 Mo1 108.8(3) .
C30 Mo2 P1 92.5(2) .
C30 Mo2 C34 34.2(3) .
C31 Mo2 Mo1 142.1(3) .
C31 Mo2 P1 110.6(3) .
C31 Mo2 C30 34.1(3) .
C31 Mo2 C33 57.5(4) .
C31 Mo2 C34 56.8(3) .
C32 Mo2 Mo1 152.4(3) .
C32 Mo2 P1 144.6(3) .
C32 Mo2 C30 56.8(3) .
C32 Mo2 C31 34.1(4) .
C32 Mo2 C33 35.2(4) .
C32 Mo2 C34 56.9(3) .
C33 Mo2 Mo1 117.6(3) .
C33 Mo2 P1 142.4(3) .
C33 Mo2 C30 57.0(3) .
C33 Mo2 C34 33.9(4) .
C34 Mo2 Mo1 97.4(2) .
Mo1 P1 Mo2 85.61(7) .
P1 P1 Mo1 135.23(14) 2_556
P1 P1 Mo2 134.77(13) 2_556
C22 O2 Yb1 168.9(5) .
C24 O4 Yb1 152.6(5) 2_556
C12 C11 Yb1 74.3(4) .
C12 C11 C16 124.6(9) .
C15 C11 Yb1 74.6(4) .
C15 C11 C12 109.5(7) .
C15 C11 C16 125.9(9) .
C16 C11 Yb1 119.1(5) .
C11 C12 Yb1 74.3(5) .
C11 C12 C17 124.4(11) .
C13 C12 Yb1 74.6(5) .
C13 C12 C11 108.1(9) .
C13 C12 C17 127.2(11) .
C17 C12 Yb1 121.6(6) .
C12 C13 Yb1 74.5(5) .
C12 C13 C14 108.4(8) .
C12 C13 C18 125.5(13) .
C14 C13 Yb1 74.8(5) .
C14 C13 C18 125.2(12) .
C18 C13 Yb1 125.3(7) .
C13 C14 Yb1 73.4(4) .
C13 C14 C15 107.0(7) .
C13 C14 C19 127.8(12) .
C15 C14 Yb1 73.4(4) .
C15 C14 C19 124.5(12) .
C19 C14 Yb1 125.8(6) .
C11 C15 Yb1 74.3(4) .
C11 C15 C14 106.9(8) .
C11 C15 C20 125.5(9) .
C14 C15 Yb1 74.7(4) .
C14 C15 C20 127.5(10) .
C20 C15 Yb1 119.8(6) .
C11 C16 H16A 109.5 .
C11 C16 H16B 109.5 .
C11 C16 H16C 109.5 .
H16A C16 H16B 109.5 .
H16A C16 H16C 109.5 .
H16B C16 H16C 109.5 .
C12 C17 H17A 109.5 .
C12 C17 H17B 109.5 .
C12 C17 H17C 109.5 .
H17A C17 H17B 109.5 .
H17A C17 H17C 109.5 .
H17B C17 H17C 109.5 .
C13 C18 H18A 109.5 .
C13 C18 H18B 109.5 .
C13 C18 H18C 109.5 .
H18A C18 H18B 109.5 .
H18A C18 H18C 109.5 .
H18B C18 H18C 109.5 .
C14 C19 H19A 109.5 .
C14 C19 H19B 109.5 .
C14 C19 H19C 109.5 .
H19A C19 H19B 109.5 .
H19A C19 H19C 109.5 .
H19B C19 H19C 109.5 .
C15 C20 H20A 109.5 .
C15 C20 H20B 109.5 .
C15 C20 H20C 109.5 .
H20A C20 H20B 109.5 .
H20A C20 H20C 109.5 .
H20B C20 H20C 109.5 .
O1 C21 Mo1 174.8(7) .
O2 C22 Mo1 176.7(5) .
O3 C23 Mo2 173.5(8) .
O4 C24 Mo2 174.7(6) 2_556
Mo1 C25 H25 119.6 .
C26 C25 Mo1 71.1(4) .
C26 C25 H25 125.8 .
C29 C25 Mo1 75.3(5) .
C29 C25 H25 125.8 .
C29 C25 C26 108.5(8) .
Mo1 C26 H26 117.4 .
C25 C26 Mo1 73.5(4) .
C25 C26 H26 126.0 .
C27 C26 Mo1 75.1(5) .
C27 C26 C25 108.0(8) .
C27 C26 H26 126.0 .
Mo1 C27 H27 120.8 .
C26 C27 Mo1 70.1(4) .
C26 C27 H27 126.6 .
C26 C27 C28 106.8(9) .
C28 C27 Mo1 74.2(4) .
C28 C27 H27 126.6 .
Mo1 C28 H28 122.2 .
C27 C28 Mo1 71.1(4) .
C27 C28 H28 125.8 .
C29 C28 Mo1 72.6(5) .
C29 C28 C27 108.4(8) .
C29 C28 H28 125.8 .
Mo1 C29 H29 121.3 .
C25 C29 Mo1 70.7(5) .
C25 C29 C28 108.4(8) .
C25 C29 H29 125.8 .
C28 C29 Mo1 73.9(5) .
C28 C29 H29 125.8 .
Mo2 C30 H30 120.6 .
C31 C30 Mo2 71.4(5) .
C31 C30 H30 126.1 .
C31 C30 C34 107.8(9) .
C34 C30 Mo2 73.6(5) .
C34 C30 H30 126.1 .
Mo2 C31 H31 119.2 .
C30 C31 Mo2 74.4(5) .
C30 C31 H31 125.6 .
C32 C31 Mo2 72.5(5) .
C32 C31 C30 108.7(9) .
C32 C31 H31 125.6 .
Mo2 C32 H32 118.6 .
C31 C32 Mo2 73.4(5) .
C31 C32 H32 125.7 .
C31 C32 C33 108.6(9) .
C33 C32 Mo2 74.2(5) .
C33 C32 H32 125.7 .
Mo2 C33 H33 120.6 .
C32 C33 Mo2 70.6(5) .
C32 C33 H33 126.8 .
C34 C33 Mo2 73.8(5) .
C34 C33 C32 106.4(9) .
C34 C33 H33 126.8 .
Mo2 C34 H34 121.5 .
C30 C34 Mo2 72.2(5) .
C30 C34 H34 125.7 .
C33 C34 Mo2 72.3(5) .
C33 C34 C30 108.5(8) .
C33 C34 H34 125.7 .
C2A C1A Yb1 72.6(15) .
C2A C1A C6A 123(2) .
C5A C1A Yb1 75.7(18) .
C5A C1A C2A 110(2) .
C5A C1A C6A 127(2) .
C6A C1A Yb1 117.1(12) .
C1A C2A Yb1 75.6(16) .
C1A C2A C3A 106(2) .
C1A C2A C7A 132(2) .
C3A C2A Yb1 75.0(14) .
C3A C2A C7A 122(2) .
C7A C2A Yb1 118.0(18) .
C2A C3A Yb1 72.0(16) .
C2A C3A C8A 128.1(19) .
C4A C3A Yb1 74.6(10) .
C4A C3A C2A 105.9(19) .
C4A C3A C8A 126.0(18) .
C8A C3A Yb1 118.8(10) .
C3A C4A Yb1 74.0(10) .
C3A C4A C9A 121.5(19) .
C5A C4A Yb1 76(2) .
C5A C4A C3A 111(2) .
C5A C4A C9A 127(2) .
C9A C4A Yb1 126.2(10) .
C1A C5A Yb1 73.0(18) .
C1A C5A C10A 125(3) .
C4A C5A Yb1 73.8(17) .
C4A C5A C1A 107(2) .
C4A C5A C10A 127(3) .
C10A C5A Yb1 128(2) .
C1A C6A H6AA 109.5 .
C1A C6A H6AB 109.5 .
C1A C6A H6AC 109.5 .
H6AA C6A H6AB 109.5 .
H6AA C6A H6AC 109.5 .
H6AB C6A H6AC 109.5 .
C2A C7A H7AA 109.5 .
C2A C7A H7AB 109.5 .
C2A C7A H7AC 109.5 .
H7AA C7A H7AB 109.5 .
H7AA C7A H7AC 109.5 .
H7AB C7A H7AC 109.5 .
C3A C8A H8AA 109.5 .
C3A C8A H8AB 109.5 .
C3A C8A H8AC 109.5 .
H8AA C8A H8AB 109.5 .
H8AA C8A H8AC 109.5 .
H8AB C8A H8AC 109.5 .
C4A C9A H9AA 109.5 .
C4A C9A H9AB 109.5 .
C4A C9A H9AC 109.5 .
H9AA C9A H9AB 109.5 .
H9AA C9A H9AC 109.5 .
H9AB C9A H9AC 109.5 .
C5A C10A H10A 109.5 .
C5A C10A H10B 109.5 .
C5A C10A H10C 109.5 .
H10A C10A H10B 109.5 .
H10A C10A H10C 109.5 .
H10B C10A H10C 109.5 .
C2B C1B Yb1 73(2) .
C2B C1B C6B 127(3) .
C5B C1B Yb1 74.1(14) .
C5B C1B C2B 108(3) .
C5B C1B C6B 125(3) .
C6B C1B Yb1 120.4(13) .
C1B C2B Yb1 74(2) .
C3B C2B Yb1 72(2) .
C3B C2B C1B 105(3) .
C3B C2B C7B 137(3) .
C7B C2B Yb1 117(3) .
C7B C2B C1B 119(3) .
C2B C3B Yb1 76(2) .
C2B C3B C8B 115(3) .
C4B C3B Yb1 74(3) .
C4B C3B C2B 108(3) .
C4B C3B C8B 136(4) .
C8B C3B Yb1 120.6(14) .
C3B C4B Yb1 75(2) .
C3B C4B C9B 118(5) .
C5B C4B Yb1 77(3) .
C5B C4B C3B 112(4) .
C5B C4B C9B 128(4) .
C9B C4B Yb1 131(3) .
C1B C5B Yb1 75.0(14) .
C1B C5B C10B 125(3) .
C4B C5B Yb1 72(2) .
C4B C5B C1B 107(3) .
C4B C5B C10B 126(4) .
C10B C5B Yb1 128.4(16) .
C1B C6B H6BA 109.5 .
C1B C6B H6BB 109.5 .
C1B C6B H6BC 109.5 .
H6BA C6B H6BB 109.5 .
H6BA C6B H6BC 109.5 .
H6BB C6B H6BC 109.5 .
C2B C7B H7BA 109.5 .
C2B C7B H7BB 109.5 .
C2B C7B H7BC 109.5 .
H7BA C7B H7BB 109.5 .
H7BA C7B H7BC 109.5 .
H7BB C7B H7BC 109.5 .
C3B C8B H8BA 109.5 .
C3B C8B H8BB 109.5 .
C3B C8B H8BC 109.5 .
H8BA C8B H8BB 109.5 .
H8BA C8B H8BC 109.5 .
H8BB C8B H8BC 109.5 .
C4B C9B H9BA 109.5 .
C4B C9B H9BB 109.5 .
C4B C9B H9BC 109.5 .
H9BA C9B H9BB 109.5 .
H9BA C9B H9BC 109.5 .
H9BB C9B H9BC 109.5 .
C5B C10B H10D 109.5 .
C5B C10B H10E 109.5 .
C5B C10B H10F 109.5 .
H10D C10B H10E 109.5 .
H10D C10B H10F 109.5 .
H10E C10B H10F 109.5 .

loop_
_geom_bond_atom_site_label_1
_geom_bond_atom_site_label_2
_geom_bond_distance
_geom_bond_site_symmetry_2
Yb1 O2 2.231(5) .
Yb1 O4 2.246(5) .
Yb1 C11 2.578(7) .
Yb1 C12 2.578(8) .
Yb1 C13 2.579(8) .
Yb1 C14 2.598(7) .
Yb1 C15 2.581(7) .
Yb1 C1A 2.598(18) .
Yb1 C2A 2.56(3) .
Yb1 C2B 2.60(5) .
Yb1 C3B 2.55(2) .
Yb1 C4B 2.54(6) .
Mo1 Mo2 3.2073(9) .
Mo1 P1 2.3577(18) .
Mo1 C21 1.968(9) .
Mo1 C22 1.893(7) .
Mo1 C25 2.327(8) .
Mo1 C26 2.296(7) .
Mo1 C27 2.359(7) .
Mo1 C28 2.400(7) .
Mo1 C29 2.384(8) .
Mo2 P1 2.362(2) .
Mo2 C23 1.974(8) .
Mo2 C24 1.863(7) .
Mo2 C30 2.359(8) .
Mo2 C31 2.321(8) .
Mo2 C32 2.310(8) .
Mo2 C33 2.356(9) .
Mo2 C34 2.376(7) .
P1 P1 2.007(4) 2_556
O1 C21 1.171(10) .
O2 C22 1.198(8) .
O3 C23 1.160(9) .
O4 C24 1.229(8) 2_556
C11 C12 1.392(12) .
C11 C15 1.386(11) .
C11 C16 1.516(11) .
C12 C13 1.373(13) .
C12 C17 1.520(15) .
C13 C14 1.417(15) .
C13 C18 1.518(14) .
C14 C15 1.420(12) .
C14 C19 1.516(13) .
C15 C20 1.508(14) .
C16 H16A 0.9800 .
C16 H16B 0.9800 .
C16 H16C 0.9800 .
C17 H17A 0.9800 .
C17 H17B 0.9800 .
C17 H17C 0.9800 .
C18 H18A 0.9800 .
C18 H18B 0.9800 .
C18 H18C 0.9800 .
C19 H19A 0.9800 .
C19 H19B 0.9800 .
C19 H19C 0.9800 .
C20 H20A 0.9800 .
C20 H20B 0.9800 .
C20 H20C 0.9800 .
C24 O4 1.229(8) 2_556
C25 H25 0.9500 .
C25 C26 1.403(13) .
C25 C29 1.378(12) .
C26 H26 0.9500 .
C26 C27 1.393(14) .
C27 H27 0.9500 .
C27 C28 1.420(13) .
C28 H28 0.9500 .
C28 C29 1.380(14) .
C29 H29 0.9500 .
C30 H30 0.9500 .
C30 C31 1.374(14) .
C30 C34 1.391(14) .
C31 H31 0.9500 .
C31 C32 1.358(15) .
C32 H32 0.9500 .
C32 C33 1.411(15) .
C33 H33 0.9500 .
C33 C34 1.381(15) .
C34 H34 0.9500 .
C1A C2A 1.41(4) .
C1A C5A 1.41(4) .
C1A C6A 1.50(3) .
C2A C3A 1.47(3) .
C2A C7A 1.52(3) .
C3A C4A 1.410(19) .
C3A C8A 1.51(3) .
C4A C5A 1.37(3) .
C4A C9A 1.54(2) .
C5A C10A 1.51(3) .
C6A H6AA 0.9800 .
C6A H6AB 0.9800 .
C6A H6AC 0.9800 .
C7A H7AA 0.9800 .
C7A H7AB 0.9800 .
C7A H7AC 0.9800 .
C8A H8AA 0.9800 .
C8A H8AB 0.9800 .
C8A H8AC 0.9800 .
C9A H9AA 0.9800 .
C9A H9AB 0.9800 .
C9A H9AC 0.9800 .
C10A H10A 0.9800 .
C10A H10B 0.9800 .
C10A H10C 0.9800 .
C1B C2B 1.49(4) .
C1B C5B 1.39(3) .
C1B C6B 1.58(3) .
C2B C3B 1.41(5) .
C2B C7B 1.46(5) .
C3B C4B 1.38(5) .
C3B C8B 1.53(4) .
C4B C5B 1.37(5) .
C4B C9B 1.55(6) .
C5B C10B 1.53(3) .
C6B H6BA 0.9800 .
C6B H6BB 0.9800 .
C6B H6BC 0.9800 .
C7B H7BA 0.9800 .
C7B H7BB 0.9800 .
C7B H7BC 0.9800 .
C8B H8BA 0.9800 .
C8B H8BB 0.9800 .
C8B H8BC 0.9800 .
C9B H9BA 0.9800 .
C9B H9BB 0.9800 .
C9B H9BC 0.9800 .
C10B H10D 0.9800 .
C10B H10E 0.9800 .
C10B H10F 0.9800 .

loop_
_geom_torsion_atom_site_label_1
_geom_torsion_atom_site_label_2
_geom_torsion_atom_site_label_3
_geom_torsion_atom_site_label_4
_geom_torsion
Yb1 C11 C12 C13 -67.5(6)
Yb1 C11 C12 C17 117.9(9)
Yb1 C11 C15 C14 68.2(5)
Yb1 C11 C15 C20 -115.7(8)
Yb1 C12 C13 C14 -67.8(6)
Yb1 C12 C13 C18 122.6(9)
Yb1 C13 C14 C15 -66.3(5)
Yb1 C13 C14 C19 122.8(9)
Yb1 C14 C15 C11 -67.9(5)
Yb1 C14 C15 C20 116.1(8)
Yb1 C1A C2A C3A -69.4(19)
Yb1 C1A C2A C7A 115(3)
Yb1 C1A C5A C4A 66(3)
Yb1 C1A C5A C10A -125(4)
Yb1 C2A C3A C4A -67.5(12)
Yb1 C2A C3A C8A 112.9(18)
Yb1 C3A C4A C5A -67(2)
Yb1 C3A C4A C9A 123.0(13)
Yb1 C4A C5A C1A -66(3)
Yb1 C4A C5A C10A 126(4)
Yb1 C1B C2B C3B -66(3)
Yb1 C1B C2B C7B 112(4)
Yb1 C1B C5B C4B 66(3)
Yb1 C1B C5B C10B -127(2)
Yb1 C2B C3B C4B -67(3)
Yb1 C2B C3B C8B 117.5(19)
Yb1 C3B C4B C5B -69(4)
Yb1 C3B C4B C9B 129(4)
Yb1 C4B C5B C1B -67(2)
Yb1 C4B C5B C10B 125(3)
Mo1 C25 C26 C27 -67.8(5)
Mo1 C25 C29 C28 64.8(5)
Mo1 C26 C27 C28 -65.8(5)
Mo1 C27 C28 C29 -63.4(5)
Mo1 C28 C29 C25 -62.7(5)
Mo2 C30 C31 C32 -64.9(6)
Mo2 C30 C34 C33 63.6(6)
Mo2 C31 C32 C33 -66.4(6)
Mo2 C32 C33 C34 -65.7(6)
Mo2 C33 C34 C30 -63.6(6)
C11 C12 C13 Yb1 67.4(6)
C11 C12 C13 C14 -0.4(9)
C11 C12 C13 C18 -170.1(9)
C12 C11 C15 Yb1 -66.8(5)
C12 C11 C15 C14 1.4(8)
C12 C11 C15 C20 177.5(8)
C12 C13 C14 Yb1 67.6(6)
C12 C13 C14 C15 1.3(9)
C12 C13 C14 C19 -169.7(8)
C13 C14 C15 Yb1 66.2(5)
C13 C14 C15 C11 -1.6(8)
C13 C14 C15 C20 -177.6(8)
C15 C11 C12 Yb1 66.9(5)
C15 C11 C12 C13 -0.6(9)
C15 C11 C12 C17 -175.2(8)
C16 C11 C12 Yb1 -114.8(7)
C16 C11 C12 C13 177.7(7)
C16 C11 C12 C17 3.1(13)
C16 C11 C15 Yb1 115.0(7)
C16 C11 C15 C14 -176.9(7)
C16 C11 C15 C20 -0.8(12)
C17 C12 C13 Yb1 -118.3(9)
C17 C12 C13 C14 174.0(8)
C17 C12 C13 C18 4.3(15)
C18 C13 C14 Yb1 -122.8(9)
C18 C13 C14 C15 171.0(8)
C18 C13 C14 C19 0.0(14)
C19 C14 C15 Yb1 -122.4(9)
C19 C14 C15 C11 169.7(8)
C19 C14 C15 C20 -6.3(13)
C25 C26 C27 Mo1 66.7(5)
C25 C26 C27 C28 1.0(8)
C26 C25 C29 Mo1 -63.9(5)
C26 C25 C29 C28 0.9(9)
C26 C27 C28 Mo1 63.0(5)
C26 C27 C28 C29 -0.4(8)
C27 C28 C29 Mo1 62.4(5)
C27 C28 C29 C25 -0.3(9)
C29 C25 C26 Mo1 66.6(5)
C29 C25 C26 C27 -1.2(8)
C30 C31 C32 Mo2 66.2(6)
C30 C31 C32 C33 -0.2(10)
C31 C30 C34 Mo2 -63.7(6)
C31 C30 C34 C33 -0.1(9)
C31 C32 C33 Mo2 65.9(6)
C31 C32 C33 C34 0.1(10)
C32 C33 C34 Mo2 63.6(6)
C32 C33 C34 C30 0.0(9)
C34 C30 C31 Mo2 65.1(6)
C34 C30 C31 C32 0.2(10)
C1A C2A C3A Yb1 70(2)
C1A C2A C3A C4A 2(3)
C1A C2A C3A C8A -177.3(17)
C2A C1A C5A Yb1 -65(2)
C2A C1A C5A C4A 1(4)
C2A C1A C5A C10A 170(3)
C2A C3A C4A Yb1 65.7(17)
C2A C3A C4A C5A -2(3)
C2A C3A C4A C9A -171.3(18)
C3A C4A C5A Yb1 66.2(15)
C3A C4A C5A C1A 0(4)
C3A C4A C5A C10A -168(3)
C5A C1A C2A Yb1 67(2)
C5A C1A C2A C3A -2(3)
C5A C1A C2A C7A -178(3)
C6A C1A C2A Yb1 -111.4(18)
C6A C1A C2A C3A 179.2(18)
C6A C1A C2A C7A 3(5)
C6A C1A C5A Yb1 113(2)
C6A C1A C5A C4A 180(2)
C6A C1A C5A C10A -12(5)
C7A C2A C3A Yb1 -114(3)
C7A C2A C3A C4A 179(2)
C7A C2A C3A C8A -1(4)
C8A C3A C4A Yb1 -114.7(15)
C8A C3A C4A C5A 178(2)
C8A C3A C4A C9A 8(2)
C9A C4A C5A Yb1 -125(2)
C9A C4A C5A C1A 169.4(17)
C9A C4A C5A C10A 1(5)
C1B C2B C3B Yb1 67(3)
C1B C2B C3B C4B 0(5)
C1B C2B C3B C8B -175(2)
C2B C1B C5B Yb1 -66(2)
C2B C1B C5B C4B 0(4)
C2B C1B C5B C10B 168(3)
C2B C3B C4B Yb1 69(3)
C2B C3B C4B C5B 0(5)
C2B C3B C4B C9B -163(4)
C3B C4B C5B Yb1 67(3)
C3B C4B C5B C1B 0(5)
C3B C4B C5B C10B -168(3)
C5B C1B C2B Yb1 66.4(19)
C5B C1B C2B C3B 0(4)
C5B C1B C2B C7B 179(3)
C6B C1B C2B Yb1 -116(2)
C6B C1B C2B C3B 178(2)
C6B C1B C2B C7B -3(6)
C6B C1B C5B Yb1 116(2)
C6B C1B C5B C4B -178(3)
C6B C1B C5B C10B -10(4)
C7B C2B C3B Yb1 -111(6)
C7B C2B C3B C4B -179(5)
C7B C2B C3B C8B 6(7)
C8B C3B C4B Yb1 -118(4)
C8B C3B C4B C5B 174(3)
C8B C3B C4B C9B 11(7)
C9B C4B C5B Yb1 -132(5)
C9B C4B C5B C1B 160(4)
C9B C4B C5B C10B -7(7)
